data_1560055
loop_
_publ_author_name
'Rajkumar, Madhu'
'Desiraju, Gautam R.'

_publ_section_title
;
 Quaternary and quinary molecular solids based on structural inequivalence
 and combinatorial approaches: 2-nitroresorcinol and
 4,6-dichlororesorcinol
;
_journal_issue 2
_journal_name_full IUCrJ
_journal_page_first 178
_journal_page_last 185
_journal_paper_doi 10.1107/S2052252520016589
_journal_volume 8
_journal_year 2021
_chemical_formula_sum 'C40 H46 N8 O8'
_chemical_formula_weight 766.85
_space_group_crystal_system triclinic
_space_group_IT_number 2
_space_group_name_Hall '-P 1'
_space_group_name_H-M_alt 'P -1'
_atom_sites_solution_hydrogens geom
_audit_creation_method SHELXL-2018/3
_cell_angle_alpha 78.729(6)
_cell_angle_beta 75.782(5)
_cell_angle_gamma 89.099(6)
_cell_formula_units_Z 1
_cell_length_a 7.5319(7)
_cell_length_b 8.6425(8)
_cell_length_c 15.3925(14)
_cell_measurement_reflns_used 9035
_cell_measurement_temperature 150(2)
_cell_measurement_theta_max 27.5
_cell_measurement_theta_min 3.0
_cell_volume 951.99(15)
_computing_structure_refinement 'SHELXL-2018/3 (Sheldrick, 2018)'
_computing_structure_solution 'SHELXT 2014/5 (Sheldrick, 2014)'
_diffrn_ambient_temperature 150(2)
_diffrn_measured_fraction_theta_full 0.998
_diffrn_measured_fraction_theta_max 0.998
_diffrn_measurement_device_type 'Rigaku Mercury375R (2x2 bin mode)'
_diffrn_measurement_method 'profile data from \w-scans'
_diffrn_radiation_type MoK\a
_diffrn_radiation_wavelength 0.71075
_diffrn_reflns_av_R_equivalents 0.0225
_diffrn_reflns_av_unetI/netI 0.0290
_diffrn_reflns_Laue_measured_fraction_full 0.998
_diffrn_reflns_Laue_measured_fraction_max 0.998
_diffrn_reflns_limit_h_max 9
_diffrn_reflns_limit_h_min -9
_diffrn_reflns_limit_k_max 11
_diffrn_reflns_limit_k_min -11
_diffrn_reflns_limit_l_max 19
_diffrn_reflns_limit_l_min -19
_diffrn_reflns_number 9956
_diffrn_reflns_point_group_measured_fraction_full 0.998
_diffrn_reflns_point_group_measured_fraction_max 0.998
_diffrn_reflns_theta_full 25.242
_diffrn_reflns_theta_max 27.485
_diffrn_reflns_theta_min 3.008
_diffrn_source 'Sealed Tube'
_exptl_absorpt_coefficient_mu 0.095
_exptl_absorpt_correction_T_max 1.000
_exptl_absorpt_correction_T_min 0.887
_exptl_absorpt_correction_type multi-scan
_exptl_absorpt_process_details 'Jacobson, R. (1998) Private communication'
_exptl_crystal_colour Yellow
_exptl_crystal_density_diffrn 1.338
_exptl_crystal_description Block
_exptl_crystal_F_000 406
_exptl_crystal_size_max 0.200
_exptl_crystal_size_mid 0.200
_exptl_crystal_size_min 0.200
_refine_diff_density_max 0.335
_refine_diff_density_min -0.326
_refine_diff_density_rms 0.053
_refine_ls_extinction_method none
_refine_ls_goodness_of_fit_ref 1.066
_refine_ls_hydrogen_treatment constr
_refine_ls_matrix_type full
_refine_ls_number_parameters 257
_refine_ls_number_reflns 4348
_refine_ls_number_restraints 0
_refine_ls_restrained_S_all 1.066
_refine_ls_R_factor_all 0.0526
_refine_ls_R_factor_gt 0.0432
_refine_ls_shift/su_max 0.032
_refine_ls_shift/su_mean 0.000
_refine_ls_structure_factor_coef Fsqd
_refine_ls_weighting_details 'w=1/[\s^2^(Fo^2^)+(0.0593P)^2^+0.3903P] where P=(Fo^2^+2Fc^2^)/3'
_refine_ls_weighting_scheme calc
_refine_ls_wR_factor_gt 0.1140
_refine_ls_wR_factor_ref 0.1237
_reflns_Friedel_coverage 0.000
_reflns_number_gt 3565
_reflns_number_total 4348
_reflns_threshold_expression 'I > 2\s(I)'
_cod_data_source_file yc5029.cif
_cod_data_source_block 15NRES-TMP-DPE-I
_cod_depositor_comments
;
The following automatic conversions were performed:

data item '_exptl_absorpt_correction_type' value 'Multi-scan' was
changed to 'multi-scan' in accordance with the
/home/data/users/saulius/crontab/automatic-downloads/rss-feeds/IUCr/lib/dictionaries/cif_core.dic
dictionary named 'cif_core.dic' version 2.4.2 last updated on
2011-04-26.

Automatic conversion script
Id: cif_fix_values 7556 2019-12-06 15:28:31Z antanas 

 Adding full bibliography for 1560041--1560072.cif.
;
_cod_database_code 1560055
_shelx_shelxl_version_number 2018/3
_shelx_space_group_comment
;
The symmetry employed for this shelxl refinement is uniquely defined
by the following loop, which should always be used as a source of
symmetry information in preference to the above space-group names.
They are only intended as comments.
;
_shelx_estimated_absorpt_t_min 0.981
_shelx_estimated_absorpt_t_max 0.981

loop_
_space_group_symop_operation_xyz
'x, y, z'
'-x, -y, -z'

loop_
_atom_site_label
_atom_site_type_symbol
_atom_site_fract_x
_atom_site_fract_y
_atom_site_fract_z
_atom_site_U_iso_or_equiv
_atom_site_adp_type
_atom_site_occupancy
_atom_site_site_symmetry_order
_atom_site_calc_flag
_atom_site_refinement_flags_posn
_atom_site_refinement_flags_adp
_atom_site_refinement_flags_occupancy
_atom_site_disorder_assembly
_atom_site_disorder_group
O2 O 0.74232(14) 0.39058(12) 0.11433(7) 0.0209(2) Uani 1 1 d . . . . .
H2 H 0.656114 0.354233 0.100021 0.031 Uiso 1 1 calc R U . . .
O4 O 1.09634(15) 0.60447(14) 0.10504(8) 0.0295(3) Uani 1 1 d . . . . .
O1 O 0.90113(15) 0.72439(14) 0.28963(8) 0.0291(3) Uani 1 1 d . . . . .
H1 H 0.861090 0.783612 0.324982 0.044 Uiso 1 1 calc R U . . .
O3 O 1.05902(15) 0.42111(14) 0.22552(8) 0.0319(3) Uani 1 1 d . . . . .
N4 N 1.00179(16) 0.52678(14) 0.17525(8) 0.0187(3) Uani 1 1 d . . . . .
N2 N 0.79637(17) 0.90020(14) 0.41860(9) 0.0212(3) Uani 1 1 d . . . . .
N3 N 0.70851(17) 1.09154(15) 0.54523(9) 0.0217(3) Uani 1 1 d . . . . .
N1 N 0.47151(17) 0.22009(15) 0.08590(9) 0.0223(3) Uani 1 1 d . . . . .
C2 C 0.80734(18) 0.56332(16) 0.20322(9) 0.0172(3) Uani 1 1 d . . . . .
C3 C 0.7619(2) 0.66648(17) 0.26358(10) 0.0202(3) Uani 1 1 d . . . . .
C1 C 0.67929(19) 0.49019(16) 0.17162(9) 0.0176(3) Uani 1 1 d . . . . .
C6 C 0.4957(2) 0.52497(18) 0.20210(10) 0.0216(3) Uani 1 1 d . . . . .
H6 H 0.405532 0.478685 0.182706 0.026 Uiso 1 1 calc R U . . .
C8 C 0.80473(19) 0.84553(17) 0.50524(10) 0.0209(3) Uani 1 1 d . . . . .
C9 C 0.76027(19) 0.94317(18) 0.56908(10) 0.0208(3) Uani 1 1 d . . . . .
C19 C 0.15438(19) 0.08327(18) 0.06372(10) 0.0195(3) Uani 1 1 d . . . . .
C15 C 0.3473(2) 0.30740(18) 0.05113(10) 0.0232(3) Uani 1 1 d . . . . .
H15 H 0.368715 0.416089 0.034077 0.028 Uiso 1 1 calc R U . . .
C17 C 0.2838(2) -0.00883(18) 0.09885(10) 0.0229(3) Uani 1 1 d . . . . .
H17 H 0.266533 -0.117947 0.115558 0.027 Uiso 1 1 calc R U . . .
C4 C 0.5774(2) 0.70031(18) 0.29286(10) 0.0229(3) Uani 1 1 d . . . . .
H4 H 0.541560 0.769534 0.332744 0.028 Uiso 1 1 calc R U . . .
C5 C 0.4486(2) 0.62885(18) 0.26140(11) 0.0235(3) Uani 1 1 d . . . . .
H5 H 0.325796 0.651604 0.280908 0.028 Uiso 1 1 calc R U . . .
C16 C 0.4379(2) 0.06370(19) 0.10860(10) 0.0236(3) Uani 1 1 d . . . . .
H16 H 0.522913 0.000599 0.132177 0.028 Uiso 1 1 calc R U . . .
C13 C 0.74639(19) 1.04844(17) 0.39377(10) 0.0201(3) Uani 1 1 d . . . . .
C12 C 0.70169(19) 1.14479(17) 0.45881(10) 0.0203(3) Uani 1 1 d . . . . .
C18 C 0.1893(2) 0.24508(18) 0.03924(10) 0.0226(3) Uani 1 1 d . . . . .
H18 H 0.107141 0.310915 0.015044 0.027 Uiso 1 1 calc R U . . .
C20 C -0.0153(2) 0.01207(19) 0.04939(10) 0.0225(3) Uani 1 1 d . . . . .
H20A H -0.116916 0.081197 0.062692 0.027 Uiso 1 1 calc R U . . .
H20B H -0.046770 -0.088678 0.091195 0.027 Uiso 1 1 calc R U . . .
C14 C 0.7450(2) 1.1043(2) 0.29547(11) 0.0291(4) Uani 1 1 d . . . . .
H14A H 0.791068 1.023800 0.261646 0.044 Uiso 1 1 calc R U . . .
H14B H 0.821061 1.198464 0.270702 0.044 Uiso 1 1 calc R U . . .
H14C H 0.621835 1.126606 0.291093 0.044 Uiso 1 1 calc R U . . .
C11 C 0.6494(2) 1.31371(18) 0.43376(12) 0.0293(4) Uani 1 1 d . . . . .
H11A H 0.599114 1.353313 0.488462 0.044 Uiso 1 1 calc R U . . .
H11B H 0.559710 1.318830 0.398559 0.044 Uiso 1 1 calc R U . . .
H11C H 0.756146 1.376576 0.398295 0.044 Uiso 1 1 calc R U . . .
C7 C 0.8638(2) 0.67898(19) 0.52806(13) 0.0311(4) Uani 1 1 d . . . . .
H7A H 0.759832 0.607622 0.541623 0.047 Uiso 1 1 calc R U . . .
H7B H 0.914717 0.667003 0.580284 0.047 Uiso 1 1 calc R U . . .
H7C H 0.954621 0.655764 0.476880 0.047 Uiso 1 1 calc R U . . .
C10 C 0.7688(2) 0.8892(2) 0.66667(11) 0.0327(4) Uani 1 1 d . . . . .
H10A H 0.742964 0.975651 0.698146 0.049 Uiso 1 1 calc R U . . .
H10B H 0.889008 0.852494 0.668499 0.049 Uiso 1 1 calc R U . . .
H10C H 0.679746 0.804871 0.695820 0.049 Uiso 1 1 calc R U . . .

loop_
_atom_site_aniso_label
_atom_site_aniso_U_11
_atom_site_aniso_U_22
_atom_site_aniso_U_33
_atom_site_aniso_U_23
_atom_site_aniso_U_13
_atom_site_aniso_U_12
O2 0.0170(5) 0.0256(5) 0.0241(5) -0.0118(4) -0.0073(4) -0.0004(4)
O4 0.0213(6) 0.0337(6) 0.0277(6) -0.0004(5) 0.0005(5) -0.0007(5)
O1 0.0238(6) 0.0347(6) 0.0364(6) -0.0225(5) -0.0096(5) 0.0000(5)
O3 0.0214(6) 0.0353(7) 0.0361(7) 0.0045(5) -0.0110(5) 0.0064(5)
N4 0.0172(6) 0.0195(6) 0.0219(6) -0.0072(5) -0.0072(5) -0.0010(5)
N2 0.0203(6) 0.0205(6) 0.0241(7) -0.0061(5) -0.0063(5) -0.0016(5)
N3 0.0206(6) 0.0223(6) 0.0215(6) -0.0047(5) -0.0034(5) -0.0002(5)
N1 0.0192(6) 0.0288(7) 0.0216(6) -0.0092(5) -0.0066(5) -0.0025(5)
C2 0.0143(6) 0.0182(7) 0.0194(7) -0.0040(5) -0.0044(5) 0.0007(5)
C3 0.0218(7) 0.0192(7) 0.0212(7) -0.0051(5) -0.0072(6) -0.0007(5)
C1 0.0183(7) 0.0179(7) 0.0170(7) -0.0026(5) -0.0058(5) -0.0003(5)
C6 0.0168(7) 0.0241(7) 0.0250(7) -0.0043(6) -0.0077(6) -0.0007(5)
C8 0.0171(7) 0.0190(7) 0.0264(8) -0.0021(6) -0.0066(6) -0.0020(5)
C9 0.0161(7) 0.0241(7) 0.0215(7) -0.0028(6) -0.0046(5) -0.0007(5)
C19 0.0183(7) 0.0254(7) 0.0167(7) -0.0081(5) -0.0043(5) -0.0036(5)
C15 0.0232(7) 0.0225(7) 0.0245(8) -0.0049(6) -0.0063(6) -0.0048(6)
C17 0.0257(8) 0.0215(7) 0.0230(7) -0.0056(6) -0.0081(6) -0.0016(6)
C4 0.0240(8) 0.0209(7) 0.0242(8) -0.0079(6) -0.0040(6) 0.0033(6)
C5 0.0161(7) 0.0264(8) 0.0256(8) -0.0033(6) -0.0021(6) 0.0027(6)
C16 0.0229(7) 0.0284(8) 0.0226(7) -0.0082(6) -0.0092(6) 0.0023(6)
C13 0.0184(7) 0.0203(7) 0.0223(7) -0.0032(6) -0.0066(6) -0.0034(5)
C12 0.0167(7) 0.0191(7) 0.0241(7) -0.0026(6) -0.0046(6) -0.0006(5)
C18 0.0225(7) 0.0246(8) 0.0224(7) -0.0046(6) -0.0089(6) -0.0018(6)
C20 0.0190(7) 0.0277(8) 0.0224(8) -0.0071(6) -0.0060(6) -0.0066(6)
C14 0.0338(9) 0.0302(8) 0.0246(8) -0.0019(6) -0.0120(7) -0.0026(7)
C11 0.0308(9) 0.0201(8) 0.0365(9) -0.0036(6) -0.0090(7) 0.0048(6)
C7 0.0316(9) 0.0210(8) 0.0417(10) -0.0037(7) -0.0128(7) 0.0047(6)
C10 0.0347(9) 0.0388(10) 0.0237(8) -0.0003(7) -0.0099(7) 0.0008(7)

loop_
_atom_type_symbol
_atom_type_description
_atom_type_scat_dispersion_real
_atom_type_scat_dispersion_imag
_atom_type_scat_source
C C 0.0033 0.0016 'International Tables Vol C Tables 4.2.6.8 and 6.1.1.4'
H H 0.0000 0.0000 'International Tables Vol C Tables 4.2.6.8 and 6.1.1.4'
N N 0.0061 0.0033 'International Tables Vol C Tables 4.2.6.8 and 6.1.1.4'
O O 0.0106 0.0060 'International Tables Vol C Tables 4.2.6.8 and 6.1.1.4'

loop_
_geom_angle_atom_site_label_1
_geom_angle_atom_site_label_2
_geom_angle_atom_site_label_3
_geom_angle
_geom_angle_site_symmetry_1
_geom_angle_site_symmetry_3
_geom_angle_publ_flag
C1 O2 H2 109.5 . . ?
C3 O1 H1 109.5 . . ?
O4 N4 O3 124.07(13) . . ?
O4 N4 C2 118.56(12) . . ?
O3 N4 C2 117.36(12) . . ?
C13 N2 C8 119.87(13) . . ?
C12 N3 C9 118.73(13) . . ?
C16 N1 C15 116.70(13) . . ?
C3 C2 C1 123.72(13) . . ?
C3 C2 N4 116.85(12) . . ?
C1 C2 N4 119.38(12) . . ?
O1 C3 C2 116.59(13) . . ?
O1 C3 C4 125.43(13) . . ?
C2 C3 C4 117.97(13) . . ?
O2 C1 C2 117.47(12) . . ?
O2 C1 C6 125.16(13) . . ?
C2 C1 C6 117.37(13) . . ?
C5 C6 C1 119.55(13) . . ?
C5 C6 H6 120.2 . . ?
C1 C6 H6 120.2 . . ?
N2 C8 C9 119.78(13) . . ?
N2 C8 C7 117.04(14) . . ?
C9 C8 C7 123.18(14) . . ?
N3 C9 C8 120.93(13) . . ?
N3 C9 C10 116.87(14) . . ?
C8 C9 C10 122.20(14) . . ?
C18 C19 C17 117.45(13) . . ?
C18 C19 C20 120.28(13) . . ?
C17 C19 C20 122.23(13) . . ?
N1 C15 C18 123.69(14) . . ?
N1 C15 H15 118.2 . . ?
C18 C15 H15 118.2 . . ?
C16 C17 C19 119.28(14) . . ?
C16 C17 H17 120.4 . . ?
C19 C17 H17 120.4 . . ?
C5 C4 C3 118.84(14) . . ?
C5 C4 H4 120.6 . . ?
C3 C4 H4 120.6 . . ?
C6 C5 C4 122.54(14) . . ?
C6 C5 H5 118.7 . . ?
C4 C5 H5 118.7 . . ?
N1 C16 C17 123.52(14) . . ?
N1 C16 H16 118.2 . . ?
C17 C16 H16 118.2 . . ?
N2 C13 C12 119.62(13) . . ?
N2 C13 C14 117.43(13) . . ?
C12 C13 C14 122.94(14) . . ?
N3 C12 C13 121.07(13) . . ?
N3 C12 C11 117.26(13) . . ?
C13 C12 C11 121.65(14) . . ?
C15 C18 C19 119.34(14) . . ?
C15 C18 H18 120.3 . . ?
C19 C18 H18 120.3 . . ?
C19 C20 C20 110.92(15) . 2 ?
C19 C20 H20A 109.5 . . ?
C20 C20 H20A 109.5 2 . ?
C19 C20 H20B 109.5 . . ?
C20 C20 H20B 109.5 2 . ?
H20A C20 H20B 108.0 . . ?
C13 C14 H14A 109.5 . . ?
C13 C14 H14B 109.5 . . ?
H14A C14 H14B 109.5 . . ?
C13 C14 H14C 109.5 . . ?
H14A C14 H14C 109.5 . . ?
H14B C14 H14C 109.5 . . ?
C12 C11 H11A 109.5 . . ?
C12 C11 H11B 109.5 . . ?
H11A C11 H11B 109.5 . . ?
C12 C11 H11C 109.5 . . ?
H11A C11 H11C 109.5 . . ?
H11B C11 H11C 109.5 . . ?
C8 C7 H7A 109.5 . . ?
C8 C7 H7B 109.5 . . ?
H7A C7 H7B 109.5 . . ?
C8 C7 H7C 109.5 . . ?
H7A C7 H7C 109.5 . . ?
H7B C7 H7C 109.5 . . ?
C9 C10 H10A 109.5 . . ?
C9 C10 H10B 109.5 . . ?
H10A C10 H10B 109.5 . . ?
C9 C10 H10C 109.5 . . ?
H10A C10 H10C 109.5 . . ?
H10B C10 H10C 109.5 . . ?

loop_
_geom_bond_atom_site_label_1
_geom_bond_atom_site_label_2
_geom_bond_distance
_geom_bond_site_symmetry_2
_geom_bond_publ_flag
O2 C1 1.3500(17) . ?
O2 H2 0.8200 . ?
O4 N4 1.2162(16) . ?
O1 C3 1.3465(17) . ?
O1 H1 0.8200 . ?
O3 N4 1.2223(16) . ?
N4 C2 1.4693(18) . ?
N2 C13 1.3391(19) . ?
N2 C8 1.3415(19) . ?
N3 C12 1.3331(19) . ?
N3 C9 1.3423(19) . ?
N1 C16 1.340(2) . ?
N1 C15 1.341(2) . ?
C2 C3 1.390(2) . ?
C2 C1 1.3914(19) . ?
C3 C4 1.397(2) . ?
C1 C6 1.395(2) . ?
C6 C5 1.384(2) . ?
C6 H6 0.9300 . ?
C8 C9 1.394(2) . ?
C8 C7 1.501(2) . ?
C9 C10 1.500(2) . ?
C19 C18 1.387(2) . ?
C19 C17 1.394(2) . ?
C19 C20 1.5090(19) . ?
C15 C18 1.380(2) . ?
C15 H15 0.9300 . ?
C17 C16 1.381(2) . ?
C17 H17 0.9300 . ?
C4 C5 1.387(2) . ?
C4 H4 0.9300 . ?
C5 H5 0.9300 . ?
C16 H16 0.9300 . ?
C13 C12 1.400(2) . ?
C13 C14 1.498(2) . ?
C12 C11 1.507(2) . ?
C18 H18 0.9300 . ?
C20 C20 1.536(3) 2 ?
C20 H20A 0.9700 . ?
C20 H20B 0.9700 . ?
C14 H14A 0.9600 . ?
C14 H14B 0.9600 . ?
C14 H14C 0.9600 . ?
C11 H11A 0.9600 . ?
C11 H11B 0.9600 . ?
C11 H11C 0.9600 . ?
C7 H7A 0.9600 . ?
C7 H7B 0.9600 . ?
C7 H7C 0.9600 . ?
C10 H10A 0.9600 . ?
C10 H10B 0.9600 . ?
C10 H10C 0.9600 . ?
